data_7215780
loop_
_publ_author_name
'Yu, Tanlai'
'Shen, Junju'
'Fu, Yangbo'
'Fu, Yunlong'

_publ_section_title
;
 Solvent-cooperatively directed iodoargentate hybrids: Structures and
 optical properties
;
_journal_issue 24
_journal_name_full CrystEngComm
_journal_page_first 5280
_journal_paper_doi 10.1039/c3ce42579g
_journal_volume 16
_journal_year 2014
_chemical_formula_sum 'C10 H32 Ag2 I6 N4 O2'
_chemical_formula_weight 1217.54
_chemical_name_systematic
; 
 ? 
;
_space_group_IT_number 14
_symmetry_cell_setting monoclinic
_symmetry_space_group_name_Hall '-P 2ybc'
_symmetry_space_group_name_H-M 'P 1 21/c 1'
_atom_sites_solution_hydrogens geom
_atom_sites_solution_primary direct
_atom_sites_solution_secondary difmap
_audit_creation_method SHELXL-97
_cell_angle_alpha 90.00
_cell_angle_beta 94.638(3)
_cell_angle_gamma 90.00
_cell_formula_units_Z 2
_cell_length_a 7.7685(3)
_cell_length_b 14.0322(4)
_cell_length_c 12.8393(4)
_cell_measurement_temperature 293(2)
_cell_volume 1395.02(8)
_computing_structure_refinement 'SHELXL-97 (Sheldrick, 1997)'
_computing_structure_solution 'SHELXS-97 (Sheldrick, 1990)'
_diffrn_ambient_temperature 293(2)
_diffrn_detector_area_resol_mean 16.0710
_diffrn_measured_fraction_theta_full 1.000
_diffrn_measured_fraction_theta_max 1.000
_diffrn_measurement_device_type 'Xcalibur, Atlas, Gemini ultra'
_diffrn_measurement_method '\w scans'
_diffrn_radiation_monochromator graphite
_diffrn_radiation_source 'fine-focus sealed tube'
_diffrn_radiation_type MoK\a
_diffrn_radiation_wavelength 0.71073
_diffrn_reflns_av_R_equivalents 0.0293
_diffrn_reflns_av_sigmaI/netI 0.0428
_diffrn_reflns_limit_h_max 8
_diffrn_reflns_limit_h_min -9
_diffrn_reflns_limit_k_max 17
_diffrn_reflns_limit_k_min -15
_diffrn_reflns_limit_l_max 13
_diffrn_reflns_limit_l_min -15
_diffrn_reflns_number 5766
_diffrn_reflns_theta_full 26.00
_diffrn_reflns_theta_max 26.00
_diffrn_reflns_theta_min 2.63
_exptl_absorpt_coefficient_mu 8.054
_exptl_absorpt_correction_T_max 0.5651
_exptl_absorpt_correction_T_min 0.2114
_exptl_absorpt_correction_type multi-scan
_exptl_absorpt_process_details
;
CrysAlisPro, Agilent Technologies,
Version 1.171.36.20 (release 27-06-2012 CrysAlis171 .NET)
(compiled Jul 11 2012,15:38:31)
Empirical absorption correction using spherical harmonics,
 implemented in SCALE3 ABSPACK scaling algorithm.
;
_exptl_crystal_colour yellow
_exptl_crystal_density_diffrn 2.899
_exptl_crystal_density_method 'not measured'
_exptl_crystal_description plate
_exptl_crystal_F_000 1096
_exptl_crystal_size_max 0.28
_exptl_crystal_size_mid 0.10
_exptl_crystal_size_min 0.08
_refine_diff_density_max 0.875
_refine_diff_density_min -0.890
_refine_diff_density_rms 0.145
_refine_ls_extinction_coef 0.00275(12)
_refine_ls_extinction_expression Fc^*^=kFc[1+0.001xFc^2^\l^3^/sin(2\q)]^-1/4^
_refine_ls_extinction_method none
_refine_ls_goodness_of_fit_ref 1.044
_refine_ls_hydrogen_treatment mixed
_refine_ls_matrix_type full
_refine_ls_number_parameters 119
_refine_ls_number_reflns 2734
_refine_ls_number_restraints 3
_refine_ls_restrained_S_all 1.044
_refine_ls_R_factor_all 0.0373
_refine_ls_R_factor_gt 0.0292
_refine_ls_shift/su_max 0.000
_refine_ls_shift/su_mean 0.000
_refine_ls_structure_factor_coef Fsqd
_refine_ls_weighting_details 'calc w=1/[\s^2^(Fo^2^)+(0.0205P)^2^+0.0000P] where P=(Fo^2^+2Fc^2^)/3'
_refine_ls_weighting_scheme calc
_refine_ls_wR_factor_gt 0.0597
_refine_ls_wR_factor_ref 0.0638
_reflns_number_gt 2292
_reflns_number_total 2734
_reflns_threshold_expression >2sigma(I)
_cod_data_source_file c3ce42579g2.cif
_cod_data_source_block C10H32N4O2Ag2I6
_cod_depositor_comments 'Adding full bibliography for 7215779--7215785.cif.'
_cod_original_sg_symbol_H-M P21/c
_cod_database_code 7215780

loop_
_symmetry_equiv_pos_as_xyz
'x, y, z'
'-x, y+1/2, -z+1/2'
'-x, -y, -z'
'x, -y-1/2, z-1/2'

loop_
_atom_site_label
_atom_site_type_symbol
_atom_site_fract_x
_atom_site_fract_y
_atom_site_fract_z
_atom_site_U_iso_or_equiv
_atom_site_adp_type
_atom_site_occupancy
_atom_site_symmetry_multiplicity
_atom_site_calc_flag
_atom_site_refinement_flags
Ag1 Ag 0.40575(7) 0.41607(3) 0.10036(4) 0.04697(16) Uani 1 1 d .
I1 I 0.42121(5) 0.21363(2) 0.09272(3) 0.03857(13) Uani 1 1 d .
I2 I 0.26325(5) 0.48835(3) -0.09752(3) 0.03711(13) Uani 1 1 d .
I3 I 0.22475(5) 0.45993(3) 0.27571(3) 0.04228(14) Uani 1 1 d .
O1 O 0.0713(7) 0.2801(4) 0.7549(4) 0.0621(13) Uani 1 1 d D
N1 N 0.8695(6) 0.3341(3) 0.9104(4) 0.0382(12) Uani 1 1 d .
H1A H 0.8693 0.3970 0.9246 0.046 Uiso 1 1 calc R
H1B H 0.9481 0.3235 0.8639 0.046 Uiso 1 1 calc R
N2 N 0.7421(6) 0.1434(3) 0.9382(3) 0.0291(10) Uani 1 1 d .
H2A H 0.6628 0.1563 0.9848 0.035 Uiso 1 1 calc R
C1 C 0.6955(8) 0.3053(3) 0.8638(5) 0.0362(14) Uani 1 1 d .
H1C H 0.6677 0.3404 0.7995 0.043 Uiso 1 1 calc R
H1D H 0.6092 0.3205 0.9117 0.043 Uiso 1 1 calc R
C2 C 0.9198(8) 0.2801(4) 1.0088(5) 0.0400(15) Uani 1 1 d .
H2B H 0.8409 0.2954 1.0612 0.048 Uiso 1 1 calc R
H2C H 1.0353 0.2986 1.0357 0.048 Uiso 1 1 calc R
C3 C 0.6925(8) 0.1996(4) 0.8412(5) 0.0391(15) Uani 1 1 d .
H3A H 0.5776 0.1811 0.8133 0.047 Uiso 1 1 calc R
H3B H 0.7722 0.1855 0.7889 0.047 Uiso 1 1 calc R
C4 C 0.9149(7) 0.1736(3) 0.9873(4) 0.0351(14) Uani 1 1 d .
H4A H 1.0034 0.1574 0.9411 0.042 Uiso 1 1 calc R
H4B H 0.9399 0.1392 1.0524 0.042 Uiso 1 1 calc R
C5 C 0.7359(8) 0.0394(4) 0.9176(5) 0.0451(17) Uani 1 1 d .
H5A H 0.8157 0.0237 0.8669 0.068 Uiso 1 1 calc R
H5B H 0.6212 0.0217 0.8913 0.068 Uiso 1 1 calc R
H5C H 0.7668 0.0055 0.9813 0.068 Uiso 1 1 calc R
H6 H 0.103(13) 0.225(2) 0.743(8) 0.15(5) Uiso 1 1 d D
H7 H 0.125(11) 0.321(4) 0.725(7) 0.12(4) Uiso 1 1 d D

loop_
_atom_site_aniso_label
_atom_site_aniso_U_11
_atom_site_aniso_U_22
_atom_site_aniso_U_33
_atom_site_aniso_U_23
_atom_site_aniso_U_13
_atom_site_aniso_U_12
Ag1 0.0531(4) 0.0432(3) 0.0456(3) 0.0028(2) 0.0097(2) -0.0004(2)
I1 0.0397(3) 0.0317(2) 0.0462(3) -0.00217(17) 0.01558(17) -0.00034(17)
I2 0.0377(2) 0.0384(2) 0.0347(2) -0.00028(17) -0.00058(16) -0.00522(17)
I3 0.0475(3) 0.0422(2) 0.0386(3) 0.00462(18) 0.01288(18) 0.00175(19)
O1 0.063(4) 0.065(3) 0.063(4) 0.000(3) 0.035(3) 0.002(3)
N1 0.037(3) 0.028(2) 0.050(3) -0.005(2) 0.009(2) -0.006(2)
N2 0.036(3) 0.026(2) 0.027(3) 0.0010(19) 0.0128(19) 0.002(2)
C1 0.038(4) 0.033(3) 0.036(4) 0.008(3) -0.007(3) -0.003(3)
C2 0.039(4) 0.040(3) 0.039(4) -0.008(3) -0.010(3) -0.004(3)
C3 0.047(4) 0.036(3) 0.033(4) 0.006(3) -0.003(3) -0.005(3)
C4 0.035(4) 0.035(3) 0.035(3) 0.001(3) 0.001(2) 0.008(3)
C5 0.059(5) 0.026(3) 0.049(4) -0.002(3) 0.001(3) -0.003(3)

loop_
_atom_type_symbol
_atom_type_description
_atom_type_scat_dispersion_real
_atom_type_scat_dispersion_imag
_atom_type_scat_source
C C 0.0033 0.0016 'International Tables Vol C Tables 4.2.6.8 and 6.1.1.4'
H H 0.0000 0.0000 'International Tables Vol C Tables 4.2.6.8 and 6.1.1.4'
N N 0.0061 0.0033 'International Tables Vol C Tables 4.2.6.8 and 6.1.1.4'
O O 0.0106 0.0060 'International Tables Vol C Tables 4.2.6.8 and 6.1.1.4'
Ag Ag -0.8971 1.1015 'International Tables Vol C Tables 4.2.6.8 and 6.1.1.4'
I I -0.4742 1.8119 'International Tables Vol C Tables 4.2.6.8 and 6.1.1.4'

loop_
_geom_angle_atom_site_label_1
_geom_angle_atom_site_label_2
_geom_angle_atom_site_label_3
_geom_angle
_geom_angle_site_symmetry_3
I3 Ag1 I1 105.716(19) .
I3 Ag1 I2 116.62(2) .
I1 Ag1 I2 109.652(19) .
I3 Ag1 I2 114.138(19) 3_665
I1 Ag1 I2 114.89(2) 3_665
I2 Ag1 I2 95.977(17) 3_665
Ag1 I2 Ag1 84.023(17) 3_665
H6 O1 H7 113(4) .
C1 N1 C2 111.6(4) .
C1 N1 H1A 109.3 .
C2 N1 H1A 109.3 .
C1 N1 H1B 109.3 .
C2 N1 H1B 109.3 .
H1A N1 H1B 108.0 .
C5 N2 C4 111.6(4) .
C5 N2 C3 111.6(4) .
C4 N2 C3 111.2(4) .
C5 N2 H2A 107.4 .
C4 N2 H2A 107.4 .
C3 N2 H2A 107.4 .
N1 C1 C3 110.0(4) .
N1 C1 H1C 109.7 .
C3 C1 H1C 109.7 .
N1 C1 H1D 109.7 .
C3 C1 H1D 109.7 .
H1C C1 H1D 108.2 .
N1 C2 C4 110.1(4) .
N1 C2 H2B 109.6 .
C4 C2 H2B 109.6 .
N1 C2 H2C 109.6 .
C4 C2 H2C 109.6 .
H2B C2 H2C 108.1 .
N2 C3 C1 111.0(4) .
N2 C3 H3A 109.4 .
C1 C3 H3A 109.4 .
N2 C3 H3B 109.4 .
C1 C3 H3B 109.4 .
H3A C3 H3B 108.0 .
N2 C4 C2 111.3(4) .
N2 C4 H4A 109.4 .
C2 C4 H4A 109.4 .
N2 C4 H4B 109.4 .
C2 C4 H4B 109.4 .
H4A C4 H4B 108.0 .
N2 C5 H5A 109.5 .
N2 C5 H5B 109.5 .
H5A C5 H5B 109.5 .
N2 C5 H5C 109.5 .
H5A C5 H5C 109.5 .
H5B C5 H5C 109.5 .

loop_
_geom_bond_atom_site_label_1
_geom_bond_atom_site_label_2
_geom_bond_distance
_geom_bond_site_symmetry_2
Ag1 I3 2.8172(7) .
Ag1 I1 2.8452(6) .
Ag1 I2 2.8730(6) .
Ag1 I2 2.9030(6) 3_665
I2 Ag1 2.9030(6) 3_665
O1 H6 0.84(2) .
O1 H7 0.82(2) .
N1 C1 1.490(7) .
N1 C2 1.498(7) .
N1 H1A 0.9000 .
N1 H1B 0.9000 .
N2 C5 1.483(6) .
N2 C4 1.498(7) .
N2 C3 1.499(6) .
N2 H2A 0.9100 .
C1 C3 1.511(7) .
C1 H1C 0.9700 .
C1 H1D 0.9700 .
C2 C4 1.520(7) .
C2 H2B 0.9700 .
C2 H2C 0.9700 .
C3 H3A 0.9700 .
C3 H3B 0.9700 .
C4 H4A 0.9700 .
C4 H4B 0.9700 .
C5 H5A 0.9600 .
C5 H5B 0.9600 .
C5 H5C 0.9600 .

loop_
_geom_hbond_atom_site_label_D
_geom_hbond_atom_site_label_H
_geom_hbond_atom_site_label_A
_geom_hbond_distance_DH
_geom_hbond_distance_HA
_geom_hbond_distance_DA
_geom_hbond_angle_DHA
_geom_hbond_site_symmetry_A
N1 H1B O1 0.90 1.86 2.743(7) 166.1 1_655
O1 H7 I1 0.82(2) 3.01(7) 3.556(5) 127(7) 4_566
O1 H6 I3 0.84(2) 2.78(4) 3.576(6) 160(9) 4_566
N1 H1A I2 0.90 2.99 3.666(5) 133.1 3_666
N1 H1A I3 0.90 3.30 3.783(4) 116.3 3_666
N2 H2A I1 0.91 2.55 3.453(5) 170.3 1_556
O1 H7 I2 0.82(2) 3.39(9) 3.727(6) 108(7) 1_556
